data_9004518
loop_
_publ_author_name
'Cooper, M. A.'
'Hawthorne, F. C.'

_publ_section_title
;
 The crystal structure of wooldridgeite, Na2CaCu2(P2O7)2(H2O)10,
 a novel copper pyrophosphate mineral
;
_journal_name_full 'The Canadian Mineralogist'
_journal_page_first 73
_journal_page_last 81
_journal_volume 37
_journal_year 1999
_chemical_formula_sum 'Ca Cu2 H20 Na2 O24 P4'
_chemical_name_mineral Wooldridgeite
_space_group_IT_number 43
_symmetry_space_group_name_Hall 'F 2 -2d'
_symmetry_space_group_name_H-M 'F d d 2'
_cell_angle_alpha 90
_cell_angle_beta 90
_cell_angle_gamma 90
_cell_formula_units_Z 8
_cell_length_a 11.938
_cell_length_b 32.854
_cell_length_c 11.017
_cell_volume 4320.989
_database_code_amcsd 0005593
_exptl_crystal_density_diffrn 2.260
_cod_original_formula_sum 'Ca Na2 Cu2 P4 O24 H20'
_cod_database_code 9004518

loop_
_space_group_symop_operation_xyz
x,y,z
x,1/2+y,1/2+z
1/2+x,y,1/2+z
1/2+x,1/2+y,z
1/4+x,1/4-y,1/4+z
1/4+x,3/4-y,3/4+z
3/4+x,1/4-y,3/4+z
3/4+x,3/4-y,1/4+z
1/4-x,1/4+y,1/4+z
1/4-x,3/4+y,3/4+z
3/4-x,1/4+y,3/4+z
3/4-x,3/4+y,1/4+z
-x,1/2-y,1/2+z
-x,-y,+z
1/2-x,1/2-y,+z
1/2-x,-y,1/2+z

loop_
_atom_site_aniso_label
_atom_site_aniso_U_11
_atom_site_aniso_U_22
_atom_site_aniso_U_33
_atom_site_aniso_U_12
_atom_site_aniso_U_13
_atom_site_aniso_U_23
Ca 0.01500 0.01700 0.01400 0.00300 0.00000 0.00000
Na 0.06400 0.06200 0.02200 -0.03400 0.01700 -0.00700
Cu 0.02000 0.02100 0.01700 0.01000 0.00700 0.00900
P1 0.02000 0.02100 0.01500 -0.00400 0.00400 0.00000
P2 0.01800 0.01800 0.01700 0.00000 0.00300 0.00300
O1 0.01700 0.02300 0.01300 0.00000 -0.00300 -0.00200
O2 0.01900 0.02600 0.01800 -0.00600 -0.00100 0.00600
O3 0.02400 0.03900 0.01900 0.01400 0.00500 0.00600
O4 0.03400 0.03500 0.02500 0.02300 0.01700 0.01600
O5 0.03600 0.02200 0.02200 0.00800 0.01700 0.01100
O6 0.02700 0.03500 0.02200 -0.00900 -0.00200 -0.00800
O7 0.02500 0.02500 0.01700 -0.01200 0.00300 -0.00100
Wat1 0.01900 0.02700 0.02500 -0.00200 0.00300 -0.00400
Wat2 0.06100 0.05400 0.03600 -0.00800 0.01100 -0.00400
Wat3 0.04200 0.04500 0.04500 0.00300 -0.00600 -0.01400
Wat4 0.05900 0.10800 0.04900 -0.04600 0.02000 -0.02900
Wat5 0.02800 0.03800 0.03800 -0.00200 -0.01000 -0.00400

loop_
_atom_site_label
_atom_site_fract_x
_atom_site_fract_y
_atom_site_fract_z
_atom_site_U_iso_or_equiv
_atom_site_type_symbol
_atom_site_attached_hydrogens
Ca 0.00000 0.00000 0.00000 0.01500 Ca 0
Na 0.21430 0.09740 0.09590 0.04900 Na 0
Cu 0.12010 0.13964 0.60000 0.01900 Cu 0
P1 0.04570 0.18110 0.35600 0.01800 P 0
P2 0.14130 0.07050 0.80090 0.01700 P 0
O1 0.19860 0.04700 0.68500 0.01800 O 0
O2 0.08700 0.21280 0.26800 0.02100 O 0
O3 0.13740 0.16870 0.44500 0.02700 O 0
O4 0.24010 0.10450 0.54400 0.03100 O 0
O5 0.09160 0.10960 0.75100 0.02700 O 0
O6 0.23550 0.07810 0.89300 0.02800 O 0
O7 0.05550 0.04120 0.84700 0.02200 O 0
Wat1 0.08400 0.04370 0.15800 0.02400 O 2
Wat2 0.04200 0.13880 0.04600 0.05000 O 2
Wat3 0.12900 0.21190 0.92400 0.04400 O 2
Wat4 0.23000 0.18690 0.71000 0.07200 O 2
Wat5 0.15620 0.01250 0.37600 0.03500 O 2

loop_
_cod_changelog_entry_id
_cod_changelog_entry_author
_cod_changelog_entry_date
_cod_changelog_entry_text
1
;cod-tools version 3.8.0
Id: cif_guess_AMCSD_atom_types 9574 2023-05-10 09:00:05Z saulius
;
2023-05-10T18:49:11+03:00
;Derived atom types and hydrogen counts
from atom names that follow the AMCSD naming convention
(Wat == water, O-H == hydroxyl).
;

loop_
_cod_related_entry_id
_cod_related_entry_database
_cod_related_entry_code
1 AMCSD 0005593
